data_7211184
loop_
_publ_author_name
'Virdo, Jessica D.'
'Crandall, Laura'
'Dang, Jeremy D.'
'Fulford, Mabel V.'
'Lough, Alan J.'
'Durfee, William S.'
'Bender, Timothy P.'

_publ_section_title
;
 The influence of strong and weak hydrogen bonds on the solid state
 arrangement of hydroxy-containing boron subphthalocyanines
;
_journal_issue 42
_journal_name_full CrystEngComm
_journal_page_first 8578
_journal_paper_doi 10.1039/c3ce41412d
_journal_volume 15
_journal_year 2013
_chemical_formula_moiety 'C30 H17 B N6 O2, C7 H8'
_chemical_formula_sum 'C37 H25 B N6 O2'
_chemical_formula_weight 596.44
_chemical_name_common
;
p-HOPhO-BsubPc
;
_chemical_name_systematic
; 
 (4-Hydroxyphenolato)(subphthalocyaninato)boron 
;
_space_group_IT_number 14
_symmetry_cell_setting monoclinic
_symmetry_space_group_name_Hall '-P 2ybc'
_symmetry_space_group_name_H-M 'P 1 21/c 1'
_atom_sites_solution_hydrogens geom
_atom_sites_solution_primary direct
_atom_sites_solution_secondary difmap
_audit_creation_method SHELXL-97
_cell_angle_alpha 90.00
_cell_angle_beta 110.991(4)
_cell_angle_gamma 90.00
_cell_formula_units_Z 4
_cell_length_a 16.2110(11)
_cell_length_b 9.4838(6)
_cell_length_c 20.4044(14)
_cell_measurement_reflns_used 9934
_cell_measurement_temperature 147(2)
_cell_measurement_theta_max 66.59
_cell_measurement_theta_min 2.92
_cell_volume 2928.8(3)
_computing_cell_refinement APEX2
_computing_data_collection 'APEX2 (Bruker, 2007)'
_computing_data_reduction 'SAINT (Bruker, 2007)'
_computing_molecular_graphics 'PLATON (Spek, 2009)'
_computing_publication_material 'SHELXTL (Sheldrick, 2008)'
_computing_structure_refinement 'SHELXL-97 (Sheldrick, 2008)'
_computing_structure_solution 'SHELXS-97 (Sheldrick, 2008)'
_diffrn_ambient_temperature 147(2)
_diffrn_measured_fraction_theta_full 0.965
_diffrn_measured_fraction_theta_max 0.965
_diffrn_measurement_device_type 'Bruker APEX-II CCD'
_diffrn_measurement_method '\f and \w scans'
_diffrn_radiation_monochromator graphite
_diffrn_radiation_source 'fine-focus sealed tube'
_diffrn_radiation_type CuK\a
_diffrn_radiation_wavelength 1.54178
_diffrn_reflns_av_R_equivalents 0.0306
_diffrn_reflns_av_sigmaI/netI 0.0245
_diffrn_reflns_limit_h_max 19
_diffrn_reflns_limit_h_min -18
_diffrn_reflns_limit_k_max 11
_diffrn_reflns_limit_k_min -9
_diffrn_reflns_limit_l_max 22
_diffrn_reflns_limit_l_min -24
_diffrn_reflns_number 18659
_diffrn_reflns_theta_full 66.58
_diffrn_reflns_theta_max 66.58
_diffrn_reflns_theta_min 2.92
_exptl_absorpt_coefficient_mu 0.687
_exptl_absorpt_correction_T_max 0.7528
_exptl_absorpt_correction_T_min 0.6822
_exptl_absorpt_correction_type multi-scan
_exptl_absorpt_process_details 'SADABS (Sheldrick, 1999)'
_exptl_crystal_colour purple
_exptl_crystal_density_diffrn 1.353
_exptl_crystal_density_method 'not measured'
_exptl_crystal_description plate
_exptl_crystal_F_000 1240
_exptl_crystal_size_max 0.12
_exptl_crystal_size_mid 0.10
_exptl_crystal_size_min 0.05
_refine_diff_density_max 0.214
_refine_diff_density_min -0.223
_refine_diff_density_rms 0.040
_refine_ls_extinction_method none
_refine_ls_goodness_of_fit_ref 1.050
_refine_ls_hydrogen_treatment mixed
_refine_ls_matrix_type full
_refine_ls_number_parameters 420
_refine_ls_number_reflns 5000
_refine_ls_number_restraints 0
_refine_ls_restrained_S_all 1.050
_refine_ls_R_factor_all 0.0384
_refine_ls_R_factor_gt 0.0346
_refine_ls_shift/su_max 0.003
_refine_ls_shift/su_mean 0.000
_refine_ls_structure_factor_coef Fsqd
_refine_ls_weighting_details 'calc w=1/[\s^2^(Fo^2^)+(0.0404P)^2^+0.9463P] where P=(Fo^2^+2Fc^2^)/3'
_refine_ls_weighting_scheme calc
_refine_ls_wR_factor_gt 0.0857
_refine_ls_wR_factor_ref 0.0887
_reflns_number_gt 4510
_reflns_number_total 5000
_reflns_threshold_expression I>2\s(I)
_cod_data_source_file c3ce41412d.txt
_cod_data_source_block d12137
_cod_depositor_comments
;
The following automatic conversions were performed:

'_symmetry_cell_setting' value 'Monoclinic' changed to 'monoclinic'
according to /home/saulius/struct/CIF-dictionaries/cif_core.dic
dictionary named 'cif_core.dic' version 2.4.2 from 2011-04-26.

Automatic conversion script
Id: cif_fix_values 1891 2012-01-12 08:04:46Z andrius 
;
_cod_original_sg_symbol_H-M 'P 21/c'
_cod_database_code 7211184

loop_
_symmetry_equiv_pos_as_xyz
'x, y, z'
'-x, y+1/2, -z+1/2'
'-x, -y, -z'
'x, -y-1/2, z-1/2'

loop_
_atom_site_label
_atom_site_type_symbol
_atom_site_fract_x
_atom_site_fract_y
_atom_site_fract_z
_atom_site_U_iso_or_equiv
_atom_site_adp_type
_atom_site_occupancy
_atom_site_symmetry_multiplicity
_atom_site_calc_flag
_atom_site_refinement_flags
O1 O 0.42327(6) 0.42689(9) 0.04669(4) 0.0282(2) Uani 1 1 d .
O2 O 0.63957(6) 0.51713(11) 0.32368(5) 0.0355(2) Uani 1 1 d .
N1 N 0.27873(7) 0.45081(11) -0.04536(5) 0.0252(2) Uani 1 1 d .
N2 N 0.30432(7) 0.60986(11) -0.12651(5) 0.0264(2) Uani 1 1 d .
N3 N 0.35883(6) 0.66095(11) -0.00447(5) 0.0233(2) Uani 1 1 d .
N4 N 0.34575(6) 0.77429(11) 0.09492(5) 0.0242(2) Uani 1 1 d .
N5 N 0.29727(7) 0.53879(11) 0.06690(5) 0.0249(2) Uani 1 1 d .
N6 N 0.19053(7) 0.36097(12) 0.01672(6) 0.0300(3) Uani 1 1 d .
C1 C 0.21087(8) 0.37006(13) -0.04154(7) 0.0275(3) Uani 1 1 d .
C2 C 0.15782(9) 0.33425(14) -0.11392(7) 0.0291(3) Uani 1 1 d .
C3 C 0.08175(9) 0.25302(15) -0.14355(8) 0.0351(3) Uani 1 1 d .
H3A H 0.0577 0.2009 -0.1149 0.042 Uiso 1 1 calc R
C4 C 0.04232(9) 0.25060(16) -0.21599(8) 0.0394(4) Uani 1 1 d .
H4A H -0.0088 0.1943 -0.2371 0.047 Uiso 1 1 calc R
C5 C 0.07583(9) 0.32878(16) -0.25873(7) 0.0384(3) Uani 1 1 d .
H5A H 0.0464 0.3260 -0.3082 0.046 Uiso 1 1 calc R
C6 C 0.15092(9) 0.41017(15) -0.23051(7) 0.0333(3) Uani 1 1 d .
H6A H 0.1735 0.4634 -0.2598 0.040 Uiso 1 1 calc R
C7 C 0.19262(8) 0.41189(14) -0.15761(7) 0.0281(3) Uani 1 1 d .
C8 C 0.26671(8) 0.49324(13) -0.11198(6) 0.0256(3) Uani 1 1 d .
C9 C 0.34684(8) 0.69515(14) -0.07250(6) 0.0248(3) Uani 1 1 d .
C10 C 0.36683(8) 0.84475(14) -0.07210(6) 0.0257(3) Uani 1 1 d .
C11 C 0.37071(9) 0.93503(15) -0.12448(7) 0.0326(3) Uani 1 1 d .
H11A H 0.3635 0.9007 -0.1700 0.039 Uiso 1 1 calc R
C12 C 0.38552(10) 1.07674(15) -0.10817(7) 0.0378(3) Uani 1 1 d .
H12A H 0.3894 1.1403 -0.1430 0.045 Uiso 1 1 calc R
C13 C 0.39497(9) 1.12862(15) -0.04171(7) 0.0350(3) Uani 1 1 d .
H13A H 0.4048 1.2265 -0.0324 0.042 Uiso 1 1 calc R
C14 C 0.39027(8) 1.04014(14) 0.01067(7) 0.0294(3) Uani 1 1 d .
H14A H 0.3957 1.0760 0.0555 0.035 Uiso 1 1 calc R
C15 C 0.37733(8) 0.89666(14) -0.00427(6) 0.0254(3) Uani 1 1 d .
C16 C 0.36555(8) 0.77747(13) 0.03628(6) 0.0236(3) Uani 1 1 d .
C17 C 0.30730(8) 0.65627(13) 0.10731(6) 0.0243(3) Uani 1 1 d .
C18 C 0.25385(8) 0.63253(14) 0.15023(6) 0.0272(3) Uani 1 1 d .
C19 C 0.24019(9) 0.71259(15) 0.20248(6) 0.0305(3) Uani 1 1 d .
H19A H 0.2711 0.7985 0.2182 0.037 Uiso 1 1 calc R
C20 C 0.18012(10) 0.66302(16) 0.23078(7) 0.0372(3) Uani 1 1 d .
H20A H 0.1704 0.7151 0.2671 0.045 Uiso 1 1 calc R
C21 C 0.13330(10) 0.53775(17) 0.20709(8) 0.0418(4) Uani 1 1 d .
H21A H 0.0923 0.5069 0.2276 0.050 Uiso 1 1 calc R
C22 C 0.14532(10) 0.45801(16) 0.15471(7) 0.0369(3) Uani 1 1 d .
H22A H 0.1127 0.3737 0.1386 0.044 Uiso 1 1 calc R
C23 C 0.20652(9) 0.50458(14) 0.12627(6) 0.0294(3) Uani 1 1 d .
C24 C 0.23138(8) 0.45174(14) 0.06909(6) 0.0277(3) Uani 1 1 d .
C25 C 0.47690(8) 0.44945(13) 0.11640(6) 0.0254(3) Uani 1 1 d .
C26 C 0.53313(8) 0.56445(14) 0.13519(7) 0.0277(3) Uani 1 1 d .
H26A H 0.5351 0.6292 0.1003 0.033 Uiso 1 1 calc R
C27 C 0.58658(8) 0.58560(14) 0.20472(7) 0.0277(3) Uani 1 1 d .
H27A H 0.6248 0.6650 0.2173 0.033 Uiso 1 1 calc R
C28 C 0.58443(8) 0.49148(14) 0.25579(6) 0.0271(3) Uani 1 1 d .
C29 C 0.52828(9) 0.37612(15) 0.23703(7) 0.0345(3) Uani 1 1 d .
H29A H 0.5265 0.3110 0.2719 0.041 Uiso 1 1 calc R
C30 C 0.47460(9) 0.35552(14) 0.16735(7) 0.0329(3) Uani 1 1 d .
H30A H 0.4361 0.2764 0.1547 0.039 Uiso 1 1 calc R
B1 B 0.34637(9) 0.51431(15) 0.01844(7) 0.0250(3) Uani 1 1 d .
C1S C 0.11579(9) 0.90081(18) 0.02436(7) 0.0408(4) Uani 1 1 d .
C2S C 0.07976(10) 0.76699(19) 0.01776(9) 0.0480(4) Uani 1 1 d .
H2SA H 0.0557 0.7345 0.0512 0.058 Uiso 1 1 calc R
C3S C 0.07847(12) 0.6798(2) -0.03717(10) 0.0617(5) Uani 1 1 d .
H3SA H 0.0539 0.5878 -0.0412 0.074 Uiso 1 1 calc R
C4S C 0.11299(13) 0.7268(3) -0.08594(9) 0.0683(7) Uani 1 1 d .
H4SA H 0.1123 0.6676 -0.1237 0.082 Uiso 1 1 calc R
C5S C 0.14826(12) 0.8595(3) -0.07946(9) 0.0632(6) Uani 1 1 d .
H5SA H 0.1717 0.8924 -0.1132 0.076 Uiso 1 1 calc R
C6S C 0.15012(10) 0.9447(2) -0.02522(8) 0.0503(4) Uani 1 1 d .
H6SA H 0.1755 1.0361 -0.0214 0.060 Uiso 1 1 calc R
C7S C 0.11831(13) 0.9964(2) 0.08377(9) 0.0668(6) Uani 1 1 d .
H7SA H 0.0885 0.9504 0.1122 0.100 Uiso 1 1 calc R
H7SB H 0.0881 1.0850 0.0648 0.100 Uiso 1 1 calc R
H7SC H 0.1799 1.0159 0.1130 0.100 Uiso 1 1 calc R
H1O H 0.6414(12) 0.437(2) 0.3507(10) 0.056(5) Uiso 1 1 d .

loop_
_atom_site_aniso_label
_atom_site_aniso_U_11
_atom_site_aniso_U_22
_atom_site_aniso_U_33
_atom_site_aniso_U_23
_atom_site_aniso_U_13
_atom_site_aniso_U_12
O1 0.0298(5) 0.0284(5) 0.0218(4) -0.0026(4) 0.0036(4) 0.0050(4)
O2 0.0419(5) 0.0329(5) 0.0229(5) 0.0040(4) 0.0009(4) -0.0042(4)
N1 0.0271(5) 0.0242(5) 0.0215(5) -0.0021(4) 0.0055(4) 0.0003(4)
N2 0.0282(5) 0.0281(6) 0.0221(5) -0.0043(4) 0.0082(4) -0.0003(5)
N3 0.0237(5) 0.0252(5) 0.0195(5) -0.0024(4) 0.0058(4) -0.0003(4)
N4 0.0230(5) 0.0276(6) 0.0188(5) -0.0015(4) 0.0036(4) 0.0003(4)
N5 0.0263(5) 0.0261(5) 0.0201(5) 0.0000(4) 0.0054(4) -0.0005(4)
N6 0.0338(6) 0.0271(6) 0.0271(6) -0.0009(5) 0.0085(5) -0.0031(5)
C1 0.0291(6) 0.0232(6) 0.0277(7) -0.0013(5) 0.0073(5) -0.0014(5)
C2 0.0296(7) 0.0261(7) 0.0289(7) -0.0065(5) 0.0072(5) 0.0006(5)
C3 0.0313(7) 0.0337(7) 0.0385(8) -0.0096(6) 0.0104(6) -0.0039(6)
C4 0.0291(7) 0.0433(8) 0.0402(8) -0.0166(7) 0.0056(6) -0.0044(6)
C5 0.0352(7) 0.0449(8) 0.0279(7) -0.0124(6) 0.0023(6) 0.0011(7)
C6 0.0357(7) 0.0354(7) 0.0257(7) -0.0060(6) 0.0071(6) 0.0023(6)
C7 0.0289(6) 0.0267(7) 0.0257(6) -0.0060(5) 0.0063(5) 0.0017(5)
C8 0.0266(6) 0.0266(6) 0.0221(6) -0.0040(5) 0.0071(5) 0.0020(5)
C9 0.0240(6) 0.0287(7) 0.0211(6) -0.0021(5) 0.0072(5) 0.0009(5)
C10 0.0244(6) 0.0274(7) 0.0239(6) -0.0019(5) 0.0069(5) -0.0020(5)
C11 0.0373(7) 0.0357(7) 0.0242(6) -0.0011(6) 0.0103(6) -0.0061(6)
C12 0.0482(8) 0.0322(8) 0.0325(7) 0.0044(6) 0.0138(7) -0.0062(7)
C13 0.0407(8) 0.0268(7) 0.0377(8) -0.0011(6) 0.0144(6) -0.0043(6)
C14 0.0297(7) 0.0287(7) 0.0294(7) -0.0054(5) 0.0100(5) -0.0020(5)
C15 0.0230(6) 0.0274(7) 0.0242(6) -0.0019(5) 0.0066(5) -0.0007(5)
C16 0.0207(6) 0.0262(6) 0.0202(6) -0.0035(5) 0.0029(5) -0.0001(5)
C17 0.0232(6) 0.0275(7) 0.0180(6) -0.0008(5) 0.0021(5) 0.0023(5)
C18 0.0263(6) 0.0325(7) 0.0197(6) 0.0033(5) 0.0047(5) 0.0026(5)
C19 0.0316(7) 0.0356(7) 0.0227(6) 0.0005(5) 0.0077(5) 0.0033(6)
C20 0.0409(8) 0.0444(8) 0.0301(7) -0.0004(6) 0.0173(6) 0.0021(7)
C21 0.0433(8) 0.0505(9) 0.0386(8) 0.0031(7) 0.0233(7) -0.0031(7)
C22 0.0387(8) 0.0389(8) 0.0346(7) 0.0030(6) 0.0149(6) -0.0055(6)
C23 0.0305(7) 0.0325(7) 0.0236(6) 0.0033(5) 0.0075(5) 0.0003(6)
C24 0.0288(6) 0.0273(7) 0.0245(6) 0.0034(5) 0.0065(5) -0.0004(5)
C25 0.0242(6) 0.0277(6) 0.0220(6) 0.0000(5) 0.0055(5) 0.0051(5)
C26 0.0271(6) 0.0299(7) 0.0256(6) 0.0067(5) 0.0091(5) 0.0016(5)
C27 0.0263(6) 0.0259(6) 0.0286(7) 0.0024(5) 0.0070(5) -0.0018(5)
C28 0.0273(6) 0.0287(7) 0.0224(6) 0.0015(5) 0.0053(5) 0.0024(5)
C29 0.0380(7) 0.0323(7) 0.0289(7) 0.0094(6) 0.0066(6) -0.0042(6)
C30 0.0331(7) 0.0279(7) 0.0313(7) 0.0039(6) 0.0036(6) -0.0046(6)
B1 0.0256(7) 0.0252(7) 0.0213(7) -0.0015(6) 0.0051(6) 0.0005(6)
C1S 0.0305(7) 0.0526(9) 0.0314(7) 0.0045(7) 0.0016(6) 0.0102(7)
C2S 0.0381(8) 0.0586(11) 0.0419(9) 0.0133(8) 0.0078(7) 0.0075(8)
C3S 0.0499(10) 0.0489(10) 0.0599(12) -0.0023(9) -0.0125(9) 0.0137(8)
C4S 0.0551(11) 0.1008(18) 0.0328(9) -0.0094(10) -0.0041(8) 0.0454(12)
C5S 0.0420(9) 0.1071(18) 0.0394(10) 0.0131(11) 0.0133(8) 0.0239(11)
C6S 0.0326(8) 0.0675(11) 0.0441(9) 0.0150(8) 0.0055(7) 0.0033(8)
C7S 0.0635(12) 0.0783(14) 0.0436(10) -0.0116(9) 0.0008(9) 0.0220(10)

loop_
_atom_type_symbol
_atom_type_description
_atom_type_scat_dispersion_real
_atom_type_scat_dispersion_imag
_atom_type_scat_source
C C 0.0181 0.0091 'International Tables Vol C Tables 4.2.6.8 and 6.1.1.4'
H H 0.0000 0.0000 'International Tables Vol C Tables 4.2.6.8 and 6.1.1.4'
N N 0.0311 0.0180 'International Tables Vol C Tables 4.2.6.8 and 6.1.1.4'
O O 0.0492 0.0322 'International Tables Vol C Tables 4.2.6.8 and 6.1.1.4'
B B 0.0090 0.0039 'International Tables Vol C Tables 4.2.6.8 and 6.1.1.4'

loop_
_geom_angle_atom_site_label_1
_geom_angle_atom_site_label_2
_geom_angle_atom_site_label_3
_geom_angle
C25 O1 B1 117.14(9)
C28 O2 H1O 108.9(11)
C8 N1 C1 113.10(10)
C8 N1 B1 123.19(11)
C1 N1 B1 122.05(11)
C9 N2 C8 117.02(10)
C16 N3 C9 112.17(10)
C16 N3 B1 123.37(10)
C9 N3 B1 123.23(10)
C16 N4 C17 117.31(10)
C17 N5 C24 113.64(11)
C17 N5 B1 123.52(11)
C24 N5 B1 122.50(11)
C1 N6 C24 116.97(11)
N6 C1 N1 122.95(11)
N6 C1 C2 129.62(12)
N1 C1 C2 105.53(11)
C3 C2 C7 120.18(12)
C3 C2 C1 132.59(13)
C7 C2 C1 107.00(11)
C4 C3 C2 118.05(14)
C4 C3 H3A 121.0
C2 C3 H3A 121.0
C3 C4 C5 121.64(13)
C3 C4 H4A 119.2
C5 C4 H4A 119.2
C6 C5 C4 121.27(13)
C6 C5 H5A 119.4
C4 C5 H5A 119.4
C5 C6 C7 117.96(13)
C5 C6 H6A 121.0
C7 C6 H6A 121.0
C6 C7 C2 120.88(12)
C6 C7 C8 131.58(13)
C2 C7 C8 107.27(11)
N2 C8 N1 123.23(11)
N2 C8 C7 129.19(11)
N1 C8 C7 105.83(11)
N2 C9 N3 122.30(11)
N2 C9 C10 129.83(11)
N3 C9 C10 105.95(10)
C11 C10 C15 120.91(12)
C11 C10 C9 131.96(12)
C15 C10 C9 106.98(11)
C12 C11 C10 117.73(12)
C12 C11 H11A 121.1
C10 C11 H11A 121.1
C11 C12 C13 121.59(13)
C11 C12 H12A 119.2
C13 C12 H12A 119.2
C14 C13 C12 121.27(13)
C14 C13 H13A 119.4
C12 C13 H13A 119.4
C13 C14 C15 117.98(12)
C13 C14 H14A 121.0
C15 C14 H14A 121.0
C14 C15 C10 120.50(12)
C14 C15 C16 132.46(12)
C10 C15 C16 106.90(11)
N4 C16 N3 122.12(11)
N4 C16 C15 130.20(11)
N3 C16 C15 106.33(10)
N4 C17 N5 121.94(11)
N4 C17 C18 131.07(11)
N5 C17 C18 105.70(11)
C19 C18 C23 120.95(12)
C19 C18 C17 132.14(12)
C23 C18 C17 106.80(11)
C20 C19 C18 117.71(13)
C20 C19 H19A 121.1
C18 C19 H19A 121.1
C19 C20 C21 121.41(13)
C19 C20 H20A 119.3
C21 C20 H20A 119.3
C22 C21 C20 121.58(13)
C22 C21 H21A 119.2
C20 C21 H21A 119.2
C21 C22 C23 118.03(14)
C21 C22 H22A 121.0
C23 C22 H22A 121.0
C22 C23 C18 120.31(12)
C22 C23 C24 132.14(13)
C18 C23 C24 107.40(11)
N6 C24 N5 121.97(11)
N6 C24 C23 131.17(12)
N5 C24 C23 105.27(11)
C30 C25 C26 119.53(11)
C30 C25 O1 119.67(11)
C26 C25 O1 120.80(11)
C25 C26 C27 120.35(12)
C25 C26 H26A 119.8
C27 C26 H26A 119.8
C28 C27 C26 120.18(12)
C28 C27 H27A 119.9
C26 C27 H27A 119.9
O2 C28 C27 117.55(12)
O2 C28 C29 122.92(11)
C27 C28 C29 119.53(12)
C28 C29 C30 120.14(12)
C28 C29 H29A 119.9
C30 C29 H29A 119.9
C25 C30 C29 120.27(12)
C25 C30 H30A 119.9
C29 C30 H30A 119.9
O1 B1 N5 114.61(10)
O1 B1 N1 112.18(11)
N5 B1 N1 103.91(10)
O1 B1 N3 117.72(11)
N5 B1 N3 103.00(10)
N1 B1 N3 103.89(10)
C6S C1S C2S 118.16(16)
C6S C1S C7S 120.48(17)
C2S C1S C7S 121.35(16)
C1S C2S C3S 120.62(17)
C1S C2S H2SA 119.7
C3S C2S H2SA 119.7
C4S C3S C2S 119.86(19)
C4S C3S H3SA 120.1
C2S C3S H3SA 120.1
C5S C4S C3S 119.40(18)
C5S C4S H4SA 120.3
C3S C4S H4SA 120.3
C6S C5S C4S 120.74(18)
C6S C5S H5SA 119.6
C4S C5S H5SA 119.6
C5S C6S C1S 121.22(19)
C5S C6S H6SA 119.4
C1S C6S H6SA 119.4
C1S C7S H7SA 109.5
C1S C7S H7SB 109.5
H7SA C7S H7SB 109.5
C1S C7S H7SC 109.5
H7SA C7S H7SC 109.5
H7SB C7S H7SC 109.5

loop_
_geom_bond_atom_site_label_1
_geom_bond_atom_site_label_2
_geom_bond_distance
O1 C25 1.3925(14)
O1 B1 1.4348(17)
O2 C28 1.3747(15)
O2 H1O 0.93(2)
N1 C8 1.3631(16)
N1 C1 1.3654(17)
N1 B1 1.4958(17)
N2 C9 1.3416(16)
N2 C8 1.3462(17)
N3 C16 1.3636(16)
N3 C9 1.3698(15)
N3 B1 1.5037(18)
N4 C16 1.3456(16)
N4 C17 1.3484(17)
N5 C17 1.3607(16)
N5 C24 1.3633(17)
N5 B1 1.4930(18)
N6 C1 1.3454(17)
N6 C24 1.3470(17)
C1 C2 1.4581(18)
C2 C3 1.3948(19)
C2 C7 1.4197(19)
C3 C4 1.384(2)
C3 H3A 0.9500
C4 C5 1.395(2)
C4 H4A 0.9500
C5 C6 1.381(2)
C5 H5A 0.9500
C6 C7 1.3963(18)
C6 H6A 0.9500
C7 C8 1.4503(18)
C9 C10 1.4546(18)
C10 C11 1.3884(18)
C10 C15 1.4207(17)
C11 C12 1.385(2)
C11 H11A 0.9500
C12 C13 1.399(2)
C12 H12A 0.9500
C13 C14 1.3822(19)
C13 H13A 0.9500
C14 C15 1.3938(19)
C14 H14A 0.9500
C15 C16 1.4533(18)
C17 C18 1.4534(18)
C18 C19 1.3897(18)
C18 C23 1.4253(19)
C19 C20 1.380(2)
C19 H19A 0.9500
C20 C21 1.399(2)
C20 H20A 0.9500
C21 C22 1.379(2)
C21 H21A 0.9500
C22 C23 1.3888(19)
C22 H22A 0.9500
C23 C24 1.4532(18)
C25 C30 1.3796(18)
C25 C26 1.3846(18)
C26 C27 1.3867(18)
C26 H26A 0.9500
C27 C28 1.3820(18)
C27 H27A 0.9500
C28 C29 1.3865(19)
C29 C30 1.3894(19)
C29 H29A 0.9500
C30 H30A 0.9500
C1S C6S 1.382(2)
C1S C2S 1.383(2)
C1S C7S 1.502(2)
C2S C3S 1.387(3)
C2S H2SA 0.9500
C3S C4S 1.379(3)
C3S H3SA 0.9500
C4S C5S 1.369(3)
C4S H4SA 0.9500
C5S C6S 1.362(3)
C5S H5SA 0.9500
C6S H6SA 0.9500
C7S H7SA 0.9800
C7S H7SB 0.9800
C7S H7SC 0.9800

loop_
_geom_hbond_atom_site_label_D
_geom_hbond_atom_site_label_H
_geom_hbond_atom_site_label_A
_geom_hbond_distance_DH
_geom_hbond_distance_HA
_geom_hbond_distance_DA
_geom_hbond_angle_DHA
_geom_hbond_site_symmetry_A
O2 H1O N4 0.93(2) 1.87(2) 2.7993(14) 175.4(17) 2_645

loop_
_geom_torsion_atom_site_label_1
_geom_torsion_atom_site_label_2
_geom_torsion_atom_site_label_3
_geom_torsion_atom_site_label_4
_geom_torsion
C24 N6 C1 N1 9.79(19)
C24 N6 C1 C2 -152.17(13)
C8 N1 C1 N6 -154.04(12)
B1 N1 C1 N6 11.69(19)
C8 N1 C1 C2 11.62(14)
B1 N1 C1 C2 177.35(11)
N6 C1 C2 C3 -17.0(2)
N1 C1 C2 C3 178.69(14)
N6 C1 C2 C7 157.38(13)
N1 C1 C2 C7 -6.97(14)
C7 C2 C3 C4 0.2(2)
C1 C2 C3 C4 173.97(14)
C2 C3 C4 C5 -1.3(2)
C3 C4 C5 C6 1.2(2)
C4 C5 C6 C7 0.1(2)
C5 C6 C7 C2 -1.1(2)
C5 C6 C7 C8 -174.31(13)
C3 C2 C7 C6 1.0(2)
C1 C2 C7 C6 -174.20(12)
C3 C2 C7 C8 175.65(12)
C1 C2 C7 C8 0.47(14)
C9 N2 C8 N1 -7.93(17)
C9 N2 C8 C7 154.78(13)
C1 N1 C8 N2 154.79(12)
B1 N1 C8 N2 -10.76(18)
C1 N1 C8 C7 -11.36(14)
B1 N1 C8 C7 -176.90(11)
C6 C7 C8 N2 15.1(2)
C2 C7 C8 N2 -158.80(12)
C6 C7 C8 N1 -179.89(13)
C2 C7 C8 N1 6.22(14)
C8 N2 C9 N3 5.59(17)
C8 N2 C9 C10 -156.33(13)
C16 N3 C9 N2 -152.32(11)
B1 N3 C9 N2 15.39(18)
C16 N3 C9 C10 13.33(13)
B1 N3 C9 C10 -178.96(11)
N2 C9 C10 C11 -19.8(2)
N3 C9 C10 C11 176.00(13)
N2 C9 C10 C15 155.67(13)
N3 C9 C10 C15 -8.50(13)
C15 C10 C11 C12 0.3(2)
C9 C10 C11 C12 175.26(14)
C10 C11 C12 C13 -1.0(2)
C11 C12 C13 C14 0.3(2)
C12 C13 C14 C15 1.1(2)
C13 C14 C15 C10 -1.77(19)
C13 C14 C15 C16 -176.87(13)
C11 C10 C15 C14 1.11(19)
C9 C10 C15 C14 -174.99(11)
C11 C10 C15 C16 177.33(12)
C9 C10 C15 C16 1.24(13)
C17 N4 C16 N3 -8.84(16)
C17 N4 C16 C15 156.02(12)
C9 N3 C16 N4 155.41(11)
B1 N3 C16 N4 -12.28(17)
C9 N3 C16 C15 -12.59(13)
B1 N3 C16 C15 179.72(11)
C14 C15 C16 N4 15.4(2)
C10 C15 C16 N4 -160.14(12)
C14 C15 C16 N3 -177.89(13)
C10 C15 C16 N3 6.53(13)
C16 N4 C17 N5 7.02(17)
C16 N4 C17 C18 -158.09(12)
C24 N5 C17 N4 -157.25(11)
B1 N5 C17 N4 16.24(18)
C24 N5 C17 C18 11.14(13)
B1 N5 C17 C18 -175.37(11)
N4 C17 C18 C19 -15.4(2)
N5 C17 C18 C19 177.74(13)
N4 C17 C18 C23 160.60(12)
N5 C17 C18 C23 -6.31(13)
C23 C18 C19 C20 0.74(19)
C17 C18 C19 C20 176.21(13)
C18 C19 C20 C21 -1.0(2)
C19 C20 C21 C22 0.3(2)
C20 C21 C22 C23 0.8(2)
C21 C22 C23 C18 -1.1(2)
C21 C22 C23 C24 -176.06(14)
C19 C18 C23 C22 0.32(19)
C17 C18 C23 C22 -176.18(12)
C19 C18 C23 C24 176.43(11)
C17 C18 C23 C24 -0.07(14)
C1 N6 C24 N5 -6.92(18)
C1 N6 C24 C23 156.45(13)
C17 N5 C24 N6 155.96(12)
B1 N5 C24 N6 -17.61(18)
C17 N5 C24 C23 -11.14(14)
B1 N5 C24 C23 175.30(11)
C22 C23 C24 N6 16.4(2)
C18 C23 C24 N6 -159.03(13)
C22 C23 C24 N5 -178.13(14)
C18 C23 C24 N5 6.39(14)
B1 O1 C25 C30 104.67(14)
B1 O1 C25 C26 -75.88(15)
C30 C25 C26 C27 -0.25(19)
O1 C25 C26 C27 -179.70(11)
C25 C26 C27 C28 0.34(19)
C26 C27 C28 O2 179.32(12)
C26 C27 C28 C29 -0.2(2)
O2 C28 C29 C30 -179.52(13)
C27 C28 C29 C30 0.0(2)
C26 C25 C30 C29 0.0(2)
O1 C25 C30 C29 179.47(12)
C28 C29 C30 C25 0.1(2)
C25 O1 B1 N5 -41.66(15)
C25 O1 B1 N1 -159.84(10)
C25 O1 B1 N3 79.69(14)
C17 N5 B1 O1 97.72(14)
C24 N5 B1 O1 -89.35(14)
C17 N5 B1 N1 -139.51(11)
C24 N5 B1 N1 33.41(15)
C17 N5 B1 N3 -31.40(15)
C24 N5 B1 N3 141.53(11)
C8 N1 B1 O1 -101.74(13)
C1 N1 B1 O1 93.98(14)
C8 N1 B1 N5 133.90(12)
C1 N1 B1 N5 -30.37(15)
C8 N1 B1 N3 26.45(15)
C1 N1 B1 N3 -137.83(11)
C16 N3 B1 O1 -97.72(14)
C9 N3 B1 O1 95.93(14)
C16 N3 B1 N5 29.45(15)
C9 N3 B1 N5 -136.90(11)
C16 N3 B1 N1 137.59(11)
C9 N3 B1 N1 -28.77(15)
C6S C1S C2S C3S 0.1(2)
C7S C1S C2S C3S -179.58(15)
C1S C2S C3S C4S -0.3(2)
C2S C3S C4S C5S 0.0(2)
C3S C4S C5S C6S 0.5(3)
C4S C5S C6S C1S -0.7(2)
C2S C1S C6S C5S 0.4(2)
C7S C1S C6S C5S -179.93(15)
